data_4311497
loop_
_publ_author_name
'Evgeny V. Dikarev'
'Roman V. Shpanchenko'
'Kristian W. Andreini'
'Eric Block'
'Jin Jin'
'Marina A. Petrukhina'

_publ_section_title
;
 Powder Diffraction Study of a Coordination Polymer Comprised of Rigid
 Building Blocks: [Rh2(O2CCH3)4.\m2-Se2C5H8-Se,Se']\\infty
;
_journal_name_full 'Inorganic Chemistry'
_journal_page_first 5558
_journal_page_last 5563
_journal_paper_doi 10.1021/ic049497u
_journal_volume 43
_journal_year 2004
_chemical_compound_source synthesized
_chemical_formula_analytical 'C8 H12 O8 Rh2'
_chemical_formula_moiety 'Rh2 (O2 C C H3)4'
_chemical_formula_sum 'C8 H12 O8 Rh2'
_chemical_formula_weight 442.00
_chemical_melting_point ?
_chemical_name_common 'Rhodium acetate'
_chemical_name_systematic
; 
 catena(tetrakis(mu-acetato-O,O')-dirhodium(II,II))
;
_space_group_IT_number 2
_symmetry_cell_setting triclinic
_symmetry_space_group_name_Hall '-P 1'
_symmetry_space_group_name_H-M 'P -1'
_cell_angle_alpha 96.547(10)
_cell_angle_beta 78.101(6)
_cell_angle_gamma 104.714(13)
_cell_formula_units_Z 1
_cell_length_a 8.3392(7)
_cell_length_b 5.2216(5)
_cell_length_c 7.5264(6)
_cell_measurement_temperature 293(2)
_cell_volume 309.51(5)
_computing_data_collection 'WinXPow STOE'
_computing_data_reduction 'WinXPow STOE'
_computing_publication_material GSAS
_computing_structure_refinement GSAS
_diffrn_ambient_temperature 293(2)
_diffrn_detector PSD
_diffrn_detector_type 'linear PSD'
_diffrn_measurement_device_type 'STADI/P STOE'
_diffrn_radiation_monochromator 'Ge  primiry beam'
_diffrn_radiation_polarisn_ratio 0.843
_diffrn_radiation_probe x-ray
_diffrn_radiation_type Cu
_diffrn_radiation_wavelength 1.5406
_diffrn_source 'sealed X-Ray tube'
_diffrn_source_target Cu
_diffrn_source_type 'Cu K\a 1'
_exptl_absorpt_correction_T_max 1.00000
_exptl_absorpt_correction_T_min 1.00000
_exptl_absorpt_process_details
;   
 GSAS Absorption/surface roughness correction: function number 0
 No correction is applied.
;
_pd_calc_method 'Rietveld Refinement'
_pd_instr_dist_mono/spec 130
_pd_instr_dist_spec/detc 130
_pd_instr_dist_src/mono 260
_pd_instr_location
;
 STADI/P STOE, Department of Chemistry, MSU, 119992 Moscow, Russia
;
_pd_meas_2theta_range_inc 0.01
_pd_meas_2theta_range_max 64.79
_pd_meas_2theta_range_min 7.0
_pd_meas_number_of_points 5780
_pd_meas_scan_method step
_pd_phase_name 'rhodium acetate'
_pd_prep_temperature 293(2)
_pd_proc_2theta_range_inc .01
_pd_proc_2theta_range_max 64.79
_pd_proc_2theta_range_min 7.00
_pd_proc_info_datetime 2004-03-09T00:08:32
_pd_proc_info_excluded_regions
; 
 ?
;
_pd_proc_ls_background_function
;   
 GSAS Background function number 1 with 16 terms.
 Shifted Chebyshev function of 1st kind
      1:    759.781     2:   -816.983     3:    272.823     4:   -25.4589    
      5:   -24.9079     6:    10.3317     7:    9.42739     8:   -5.54889    
      9:   -9.16090    10:    16.5359    11:   -4.72100    12:   -8.91723    
     13:    9.85093    14:   -8.67252    15:    2.13584    16:   -2.99998    
;
_pd_proc_ls_peak_cutoff 0.00050
_pd_proc_ls_profile_function
;
 CW Profile function number 2 with  18 terms
 Profile coefficients for Simpson's rule integration of 
 pseudovoigt function. C.J. Howard (1982). J. Appl. Cryst.,15,615-620.
 P. Thompson, D.E. Cox & J.B. Hastings (1987). J. Appl. Cryst.,20,79-83.
 Peak tails are ignored  where the intensity is below 0.0005 times the peak
   Aniso. broadening axis   0.0   0.0   1.0
;
_pd_proc_ls_prof_R_factor 0.0340
_pd_proc_ls_prof_wR_expected 0.0322
_pd_proc_ls_prof_wR_factor 0.0452
_pd_proc_number_of_points 5780
_pd_spec_mounting 'mylar foil'
_pd_spec_mount_mode transmission
_pd_spec_shape 'flat sheet'
_pd_spec_size_equat 5
_refine_ls_extinction_coef noref
_refine_ls_extinction_method none
_refine_ls_goodness_of_fit_all 1.41
_refine_ls_hydrogen_treatment noref
_refine_ls_matrix_type full
_refine_ls_number_constraints 11
_refine_ls_number_parameters 54
_refine_ls_number_restraints 11
_refine_ls_R_Fsqd_factor 0.03064
_refine_ls_shift/su_max 0.01
_refine_ls_shift/su_mean 0.01
_refine_ls_weighting_scheme unit
_reflns_d_resolution_high 1.441
_reflns_d_resolution_low 7.927
_reflns_limit_h_max 7
_reflns_limit_h_min 0
_reflns_limit_k_max 4
_reflns_limit_k_min -4
_reflns_limit_l_max 6
_reflns_limit_l_min -6
_reflns_number_observed 216
_cod_data_source_file ic049497usi20040410_064425_1.cif
_cod_data_source_block '[Rh2(O2CCH3)4]_(1)'
_cod_depositor_comments
;
The following automatic conversions were performed:
'_diffrn_radiation_probe' value 'X-ray' changed to 'x-ray' according to
'/home/adriana/struct/CIF-dictionaries/cif_core.dic' dictionary named
'cif_core.dic' version 2.4.1 from 2010-06-29.

'_geom_bond_publ_flag'
value 'Y' changed to 'y' according to
'/home/adriana/struct/CIF-dictionaries/cif_core.dic' dictionary named
'cif_core.dic' version 2.4.1 from 2010-06-29 (5
times).

'_geom_bond_publ_flag' value 'N' changed to 'n' according to
'/home/adriana/struct/CIF-dictionaries/cif_core.dic' dictionary named
'cif_core.dic' version 2.4.1 from 2010-06-29 (21
time).

'_geom_angle_publ_flag' value 'Y' changed to 'y' according to
'/home/adriana/struct/CIF-dictionaries/cif_core.dic' dictionary named
'cif_core.dic' version 2.4.1 from 2010-06-29 (9
times).

'_geom_angle_publ_flag' value 'N' changed to 'n' according to
'/home/adriana/struct/CIF-dictionaries/cif_core.dic' dictionary named
'cif_core.dic' version 2.4.1 from 2010-06-29 (10 times).

Automatic conversion script
Id: cif_fix_enum 1555 2011-01-17 13:19:09Z saulius 

The following automatic conversions were performed:

'_chemical_melting_point' value 'not measured' was changed to '?' -
the value is undefined or not given.

Automatic conversion script
Id: cif_fix_values 1569 2011-02-09 13:29:24Z adriana 
;
_cod_original_sg_symbol_Hall 'P -1'
_cod_original_formula_sum 'C8  H12 O8 Rh2'
_cod_database_code 4311497
_pd_char_color green
_gsas_exptl_extinct_corr_t_min 1.00000
_gsas_exptl_extinct_corr_t_max 1.00000

loop_
_symmetry_equiv_pos_site_id
_symmetry_equiv_pos_as_xyz
1 +x,+y,+z
-1 -x,-y,-z

loop_
_atom_site_type_symbol
_atom_site_label
_atom_site_fract_x
_atom_site_fract_y
_atom_site_fract_z
_atom_site_occupancy
_atom_site_thermal_displace_type
_atom_site_U_iso_or_equiv
_atom_site_symmetry_multiplicity
RH RH1 -0.0431(7) -0.2002(6) 0.0810(6) 1.0 Uiso 0.025 2
O O3 0.0786(31) -0.334(4) -0.1622(16) 1.0 Uiso 0.025 2
O O5 0.1572(24) 0.004(4) -0.3015(17) 1.0 Uiso 0.025 2
O O7 0.1860(12) -0.061(4) 0.1577(25) 1.0 Uiso 0.025 2
O O9 0.2600(15) 0.262(4) 0.0197(30) 1.0 Uiso 0.025 2
C C11 0.153(4) -0.238(4) -0.3103(32) 1.0 Uiso 0.025 2
C C13 0.3031(30) 0.142(4) 0.130(5) 1.0 Uiso 0.025 2
C C15 0.219(4) -0.390(5) -0.4867(30) 1.0 Uiso 0.025 2
C C17 0.4555(32) 0.206(5) 0.2269(34) 1.0 Uiso 0.025 2

loop_
_atom_type_symbol
_atom_type_number_in_cell
_atom_type_scat_dispersion_real
_atom_type_scat_dispersion_imag
_atom_type_scat_Cromer_Mann_a1
_atom_type_scat_Cromer_Mann_a2
_atom_type_scat_Cromer_Mann_a3
_atom_type_scat_Cromer_Mann_a4
_atom_type_scat_Cromer_Mann_b1
_atom_type_scat_Cromer_Mann_b2
_atom_type_scat_Cromer_Mann_b3
_atom_type_scat_Cromer_Mann_b4
_atom_type_scat_Cromer_Mann_c
_atom_type_scat_source
RH 2.0 -0.077 3.605 19.2957 0.75154 14.3501 8.21758 4.73425 25.8749 1.28918 98.6062 5.32800 International_Tables_Vol_C
O 8.0 0.047 0.032 3.04850 13.2771 2.28680 5.70110 1.54630 0.32390 0.86700 32.9089 0.25080 International_Tables_Vol_C
C 8.0 0.017 0.009 2.31000 20.8439 1.02000 10.2075 1.58860 0.56870 0.86500 51.6512 0.21560 International_Tables_Vol_C

loop_
_geom_angle_atom_site_label_1
_geom_angle_atom_site_label_2
_geom_angle_atom_site_label_3
_geom_angle
_geom_angle_site_symmetry_1
_geom_angle_site_symmetry_2
_geom_angle_site_symmetry_3
_geom_angle_publ_flag
RH1 RH1 O3 79.4(6) -1_555 . 1_555 y
RH1 RH1 O5 90.2(6) -1_555 . -1_555 y
RH1 RH1 O7 82.9(6) -1_555 . 1_555 y
RH1 RH1 O9 84.7(6) -1_555 . -1_555 y
O3 RH1 O5 169.6(9) 1_555 . -1_555 y
O3 RH1 O7 88.3(9) 1_555 . 1_555 y
O3 RH1 O9 90.9(10) 1_555 . -1_555 y
O5 RH1 O7 91.4(9) -1_555 . 1_555 y
O5 RH1 O9 87.1(9) -1_555 . -1_555 y
O7 RH1 O9 167.6(9) 1_555 . -1_555 y
RH1 O3 C11 136.5(19) 1_555 . 1_555 n
RH1 O5 C11 123.9(17) -1_555 . 1_555 n
RH1 O7 C13 134.9(16) 1_555 . 1_555 n
RH1 O9 C13 132.6(16) -1_555 . 1_555 n
O3 C11 O5 109.9(26) 1_555 . 1_555 n
O3 C11 C15 127.1(19) 1_555 . 1_555 n
O5 C11 C15 122.8(18) 1_555 . 1_555 n
O7 C13 O9 104.5(22) 1_555 . 1_555 n
O7 C13 C17 122.4(18) 1_555 . 1_555 n
O9 C13 C17 133.1(15) 1_555 . 1_555 n

loop_
_geom_bond_atom_site_label_1
_geom_bond_atom_site_label_2
_geom_bond_distance
_geom_bond_site_symmetry_1
_geom_bond_site_symmetry_2
_geom_bond_publ_flag
RH1 RH1 2.4149(33) . -1_555 y
RH1 O3 2.0418(16) . 1_555 y
RH1 O3 2.506(20) . -1_545 y
RH1 O5 2.0414(16) . -1_555 y
RH1 O7 2.0407(16) . 1_555 y
RH1 O9 2.0411(16) . -1_555 y
O3 RH1 2.0418(16) . 1_555 n
O3 RH1 2.506(20) . -1_545 n
O3 O5 2.047(33) . 1_555 n
O3 C11 1.2501(7) . 1_555 n
O5 RH1 2.0414(16) . -1_555 n
O5 O3 2.047(33) . 1_555 n
O5 C11 1.2502(6) . 1_555 n
O7 RH1 2.0407(16) . 1_555 n
O7 O9 1.977(30) . 1_555 n
O7 C13 1.2501(7) . 1_555 n
O9 RH1 2.0411(16) . -1_555 n
O9 O7 1.977(30) . 1_555 n
O9 C13 1.2501(6) . 1_555 n
C11 O3 1.2501(7) . 1_555 n
C11 O5 1.2502(6) . 1_555 n
C11 C15 1.5399(7) . 1_555 n
C13 O7 1.2501(7) . 1_555 n
C13 O9 1.2501(6) . 1_555 n
C13 C17 1.5398(7) . 1_555 n
C15 C11 1.5399(7) . 1_555 n
C17 C13 1.5398(7) . 1_555 n
